data_1562943
loop_
_publ_author_name
'Watson, Donald'
'Gao, Run-Duo'
'Shular, Scott'

_publ_section_title
;
 Tandem&#x00A0;Aza-Heck Suzuki and Carbonylation Reactions
 of&#x00A0;O-Phenyl Hydroxamic Ethers: Complex Lactams via Carboamination
;
_journal_name_full 'Chemical Science'
_journal_paper_doi 10.1039/D1SC02075G
_journal_year 2021
_chemical_formula_moiety 'C21 H18 N2 O2, 0.5(C H Cl3)'
_chemical_formula_sum 'C21.5 H18.5 Cl1.5 N2 O2'
_chemical_formula_weight 390.06
_space_group_crystal_system triclinic
_space_group_IT_number 2
_space_group_name_Hall '-P 1'
_space_group_name_H-M_alt 'P -1'
_atom_sites_solution_hydrogens mixed
_audit_creation_method SHELXL-2017/1
_audit_update_record
;
2021-03-17 deposited with the CCDC.	2021-05-27 downloaded from the CCDC.
;
_cell_angle_alpha 65.0970(10)
_cell_angle_beta 73.267(2)
_cell_angle_gamma 76.047(2)
_cell_formula_units_Z 4
_cell_length_a 11.9474(5)
_cell_length_b 13.1954(5)
_cell_length_c 13.9109(6)
_cell_measurement_reflns_used 9633
_cell_measurement_temperature 150(2)
_cell_measurement_theta_max 75.28
_cell_measurement_theta_min 3.58
_cell_volume 1886.70(14)
_computing_cell_refinement 'Bruker SAINT'
_computing_data_collection 'Bruker APEX2'
_computing_data_reduction 'Bruker SAINT'
_computing_molecular_graphics 'Bruker SHELXTL'
_computing_publication_material 'Bruker SHELXTL'
_computing_structure_refinement 'SHELXL-2017/1 (Sheldrick, 2017)'
_computing_structure_solution 'SHELXT 2014/5 (Sheldrick, 2014)'
_diffrn_ambient_temperature 150(2)
_diffrn_detector_area_resol_mean 8.33
_diffrn_measured_fraction_theta_full 0.967
_diffrn_measured_fraction_theta_max 0.953
_diffrn_measurement_device_type 'Bruker AXS APEX diffractometer'
_diffrn_measurement_method '\f and \w scans'
_diffrn_radiation_type CuK\a
_diffrn_radiation_wavelength 1.54178
_diffrn_reflns_av_R_equivalents 0.0339
_diffrn_reflns_av_unetI/netI 0.0249
_diffrn_reflns_Laue_measured_fraction_full 0.967
_diffrn_reflns_Laue_measured_fraction_max 0.953
_diffrn_reflns_limit_h_max 14
_diffrn_reflns_limit_h_min -14
_diffrn_reflns_limit_k_max 16
_diffrn_reflns_limit_k_min -16
_diffrn_reflns_limit_l_max 17
_diffrn_reflns_limit_l_min -17
_diffrn_reflns_number 47661
_diffrn_reflns_point_group_measured_fraction_full 0.967
_diffrn_reflns_point_group_measured_fraction_max 0.953
_diffrn_reflns_theta_full 67.679
_diffrn_reflns_theta_max 75.630
_diffrn_reflns_theta_min 3.584
_exptl_absorpt_coefficient_mu 2.599
_exptl_absorpt_correction_T_max 0.7539
_exptl_absorpt_correction_T_min 0.5915
_exptl_absorpt_correction_type multi-scan
_exptl_absorpt_process_details
; 
 SADABS 2016/2: Krause, L., Herbst-Irmer, R., Sheldrick G.M. & Stalke D., 
 J. Appl. Cryst. 48 (2015) 3-10 
;
_exptl_crystal_colour yellow
_exptl_crystal_density_diffrn 1.373
_exptl_crystal_description plate
_exptl_crystal_F_000 812
_exptl_crystal_size_max 0.381
_exptl_crystal_size_mid 0.374
_exptl_crystal_size_min 0.060
_refine_diff_density_max 0.517
_refine_diff_density_min -0.809
_refine_diff_density_rms 0.055
_refine_ls_extinction_coef 0.0056(4)
_refine_ls_extinction_expression Fc^*^=kFc[1+0.001xFc^2^\l^3^/sin(2\q)]^-1/4^
_refine_ls_extinction_method 'SHELXL-2017/1 (Sheldrick 2017)'
_refine_ls_goodness_of_fit_ref 1.098
_refine_ls_hydrogen_treatment mixed
_refine_ls_matrix_type full
_refine_ls_number_parameters 645
_refine_ls_number_reflns 7482
_refine_ls_number_restraints 25
_refine_ls_restrained_S_all 1.228
_refine_ls_R_factor_all 0.0524
_refine_ls_R_factor_gt 0.0497
_refine_ls_shift/su_max 0.001
_refine_ls_shift/su_mean 0.000
_refine_ls_structure_factor_coef Fsqd
_refine_ls_weighting_details 'w=1/[\s^2^(Fo^2^)+(0.0702P)^2^+0.9683P] where P=(Fo^2^+2Fc^2^)/3'
_refine_ls_weighting_scheme calc
_refine_ls_wR_factor_gt 0.1349
_refine_ls_wR_factor_ref 0.1376
_reflns_Friedel_coverage 0.000
_reflns_number_gt 6885
_reflns_number_total 7482
_reflns_threshold_expression 'I > 2\s(I)'
_cod_data_source_file d1sc02075g2.cif
_cod_data_source_block donw087
_cod_original_formula_sum 'C21.50 H18.50 Cl1.50 N2 O2'
_cod_database_code 1562943
_shelx_shelxl_version_number 2017/1
_shelx_space_group_comment
; 
The symmetry employed for this shelxl refinement is uniquely defined 
by the following loop, which should always be used as a source of 
symmetry information in preference to the above space-group names. 
They are only intended as comments. 
;
_shelx_estimated_absorpt_t_min 0.438
_shelx_estimated_absorpt_t_max 0.860

loop_
_space_group_symop_operation_xyz
'x, y, z'
'-x, -y, -z'

loop_
_atom_site_label
_atom_site_type_symbol
_atom_site_fract_x
_atom_site_fract_y
_atom_site_fract_z
_atom_site_U_iso_or_equiv
_atom_site_adp_type
_atom_site_occupancy
_atom_site_site_symmetry_order
_atom_site_calc_flag
_atom_site_refinement_flags_posn
_atom_site_refinement_flags_adp
_atom_site_refinement_flags_occupancy
_atom_site_disorder_assembly
_atom_site_disorder_group
O1A O 0.23002(12) 0.19096(11) 0.32932(10) 0.0364(3) Uani 1 1 d . . . . .
O2A O 0.13654(12) 0.08562(12) 0.80100(12) 0.0408(3) Uani 1 1 d . . . . .
N1A N 0.29338(14) 0.06647(12) 0.48502(12) 0.0310(3) Uani 1 1 d . . . . .
N2A N 0.31397(16) 0.12473(13) 0.80322(13) 0.0389(4) Uani 1 1 d . . . . .
C1A C 0.23278(15) 0.09861(15) 0.40635(13) 0.0293(3) Uani 1 1 d . . . . .
C2A C 0.17343(15) 0.00140(14) 0.43044(13) 0.0282(3) Uani 1 1 d . . . . .
C3A C 0.10104(16) -0.00953(16) 0.37422(14) 0.0317(4) Uani 1 1 d . . . . .
C4A C 0.05883(16) -0.11181(16) 0.41313(15) 0.0344(4) Uani 1 1 d . . . . .
C5A C 0.08764(16) -0.19953(16) 0.50633(16) 0.0344(4) Uani 1 1 d . . . . .
C6A C 0.15947(16) -0.18761(15) 0.56279(15) 0.0323(4) Uani 1 1 d . . . . .
C7A C 0.20283(15) -0.08556(14) 0.52352(13) 0.0285(3) Uani 1 1 d . . . . .
C8A C 0.28332(16) -0.04843(14) 0.56499(13) 0.0291(3) Uani 1 1 d . . . . .
C9A C 0.23346(16) -0.04710(15) 0.67983(14) 0.0299(4) Uani 1 1 d . . . . .
C10A C 0.25641(17) 0.07421(14) 0.77212(14) 0.0324(4) Uani 1 1 d . . . . .
C11A C 0.30912(16) 0.00741(14) 0.71012(13) 0.0299(4) Uani 1 1 d . . . . .
C12A C 0.43097(17) -0.00556(17) 0.68173(15) 0.0364(4) Uani 1 1 d . . . . .
C13A C 0.49450(18) 0.04663(18) 0.71310(17) 0.0409(4) Uani 1 1 d . . . . .
C14A C 0.4325(2) 0.11035(17) 0.77299(17) 0.0420(4) Uani 1 1 d . . . . .
C15A C 0.0794(2) 0.1507(2) 0.8671(2) 0.0509(5) Uani 1 1 d . . . . .
C16A C 0.10635(18) -0.1807(2) 0.83824(15) 0.0391(4) Uani 1 1 d . . . . .
C17A C 0.0879(2) -0.2874(2) 0.91606(17) 0.0491(6) Uani 1 1 d . . . . .
C18A C 0.1754(2) -0.37792(19) 0.92082(17) 0.0506(6) Uani 1 1 d . . . . .
C19A C 0.2835(2) -0.36221(18) 0.85012(17) 0.0473(5) Uani 1 1 d . . . . .
C20A C 0.30316(19) -0.25508(16) 0.77384(15) 0.0383(4) Uani 1 1 d . . . . .
C21A C 0.21428(16) -0.16384(15) 0.76562(13) 0.0312(4) Uani 1 1 d . . . . .
H1A H 0.338(2) 0.112(2) 0.489(2) 0.056(7) Uiso 1 1 d . . . . .
H2A H 0.084(2) 0.0494(19) 0.3101(18) 0.037(5) Uiso 1 1 d . . . . .
H3A H 0.011(2) -0.123(2) 0.3721(19) 0.045(6) Uiso 1 1 d . . . . .
H4A H 0.058(2) -0.2695(19) 0.5316(18) 0.038(6) Uiso 1 1 d . . . . .
H5A H 0.1776(19) -0.2482(18) 0.6279(17) 0.033(5) Uiso 1 1 d . . . . .
H6A H 0.3618(18) -0.0971(16) 0.5615(15) 0.023(4) Uiso 1 1 d . . . . .
H7A H 0.158(2) -0.0022(18) 0.6786(16) 0.031(5) Uiso 1 1 d . . . . .
H8A H 0.473(2) -0.053(2) 0.640(2) 0.046(6) Uiso 1 1 d . . . . .
H9A H 0.581(2) 0.039(2) 0.693(2) 0.054(7) Uiso 1 1 d . . . . .
H10A H 0.472(2) 0.148(2) 0.797(2) 0.049(6) Uiso 1 1 d . . . . .
H11A H 0.102(3) 0.227(3) 0.833(2) 0.061(8) Uiso 1 1 d . . . . .
H12A H 0.100(2) 0.110(2) 0.942(2) 0.060(8) Uiso 1 1 d . . . . .
H13A H -0.006(3) 0.154(3) 0.876(2) 0.069(8) Uiso 1 1 d . . . . .
H14A H 0.047(2) -0.120(2) 0.833(2) 0.052(7) Uiso 1 1 d . . . . .
H15A H 0.012(3) -0.296(2) 0.968(2) 0.065(8) Uiso 1 1 d . . . . .
H16A H 0.164(2) -0.449(2) 0.972(2) 0.049(6) Uiso 1 1 d . . . . .
H17A H 0.350(3) -0.427(3) 0.853(2) 0.069(8) Uiso 1 1 d . . . . .
H18A H 0.382(2) -0.246(2) 0.727(2) 0.046(6) Uiso 1 1 d . . . . .
O1B O 0.43453(12) 0.21663(11) 0.46772(11) 0.0390(3) Uani 1 1 d . . . . .
O2B O 0.00833(10) 0.62468(11) 0.38413(10) 0.0324(3) Uani 1 1 d . . . . .
N1B N 0.34325(13) 0.36409(12) 0.33981(12) 0.0288(3) Uani 1 1 d . . . . .
N2B N -0.08163(13) 0.54095(13) 0.31623(12) 0.0327(3) Uani 1 1 d . . . . .
C1B C 0.42120(15) 0.31620(15) 0.40579(14) 0.0300(4) Uani 1 1 d . . . . .
C2B C 0.48938(14) 0.40503(15) 0.38587(14) 0.0290(3) Uani 1 1 d . . . . .
C3B C 0.58044(16) 0.39647(16) 0.43379(15) 0.0337(4) Uani 1 1 d . . . . .
C4B C 0.63790(16) 0.49011(17) 0.39468(17) 0.0366(4) Uani 1 1 d . . . . .
C5B C 0.60607(16) 0.58703(17) 0.30924(17) 0.0378(4) Uani 1 1 d . . . . .
C6B C 0.51411(16) 0.59514(16) 0.26250(15) 0.0334(4) Uani 1 1 d . . . . .
C7B C 0.45458(14) 0.50189(15) 0.30287(14) 0.0284(3) Uani 1 1 d . . . . .
C8B C 0.35361(14) 0.48256(14) 0.26945(13) 0.0272(3) Uani 1 1 d . . . . .
C9B C 0.23772(14) 0.56173(14) 0.28733(13) 0.0261(3) Uani 1 1 d . . . . .
C10B C 0.01629(14) 0.56270(14) 0.32486(13) 0.0273(3) Uani 1 1 d . . . . .
C11B C 0.13149(14) 0.52682(14) 0.27577(13) 0.0269(3) Uani 1 1 d . . . . .
C12B C 0.13819(16) 0.46385(15) 0.21574(14) 0.0312(4) Uani 1 1 d . . . . .
C13B C 0.03551(17) 0.43940(16) 0.20544(15) 0.0345(4) Uani 1 1 d . . . . .
C14B C -0.07100(17) 0.47988(16) 0.25599(15) 0.0351(4) Uani 1 1 d . . . . .
C15B C -0.10838(16) 0.65986(18) 0.43491(16) 0.0355(4) Uani 1 1 d . . . . .
C16B C 0.25328(17) 0.76427(15) 0.24836(15) 0.0333(4) Uani 1 1 d . . . . .
C17B C 0.26566(19) 0.87473(16) 0.17744(17) 0.0395(4) Uani 1 1 d . . . . .
C18B C 0.27458(18) 0.90585(16) 0.06770(16) 0.0393(4) Uani 1 1 d . . . . .
C19B C 0.27236(19) 0.82595(17) 0.02865(16) 0.0408(4) Uani 1 1 d . . . . .
C20B C 0.26037(17) 0.71541(16) 0.09929(14) 0.0333(4) Uani 1 1 d . . . . .
C21B C 0.25036(14) 0.68335(14) 0.20987(13) 0.0264(3) Uani 1 1 d . . . . .
H1B H 0.301(2) 0.323(2) 0.333(2) 0.052(7) Uiso 1 1 d . . . . .
H2B H 0.602(2) 0.328(2) 0.4921(19) 0.039(6) Uiso 1 1 d . . . . .
H3B H 0.702(2) 0.486(2) 0.4249(19) 0.043(6) Uiso 1 1 d . . . . .
H4B H 0.649(2) 0.651(2) 0.2809(19) 0.045(6) Uiso 1 1 d . . . . .
H5B H 0.4944(18) 0.6609(18) 0.2032(17) 0.030(5) Uiso 1 1 d . . . . .
H6B H 0.3778(18) 0.4909(17) 0.1897(17) 0.031(5) Uiso 1 1 d . . . . .
H7B H 0.2244(18) 0.5569(17) 0.3643(17) 0.031(5) Uiso 1 1 d . . . . .
H8B H 0.214(2) 0.4379(18) 0.1779(17) 0.034(5) Uiso 1 1 d . . . . .
H9B H 0.040(2) 0.393(2) 0.1620(19) 0.043(6) Uiso 1 1 d . . . . .
H10B H -0.147(2) 0.4670(19) 0.2522(18) 0.039(6) Uiso 1 1 d . . . . .
H11B H -0.146(2) 0.594(2) 0.4839(19) 0.042(6) Uiso 1 1 d . . . . .
H12B H -0.149(2) 0.708(2) 0.380(2) 0.052(7) Uiso 1 1 d . . . . .
H13B H -0.098(2) 0.699(2) 0.476(2) 0.052(7) Uiso 1 1 d . . . . .
H14B H 0.247(2) 0.7404(19) 0.3248(19) 0.040(6) Uiso 1 1 d . . . . .
H15B H 0.266(2) 0.930(2) 0.207(2) 0.048(6) Uiso 1 1 d . . . . .
H16B H 0.284(2) 0.983(2) 0.0192(19) 0.041(6) Uiso 1 1 d . . . . .
H17B H 0.277(2) 0.847(2) -0.048(2) 0.051(7) Uiso 1 1 d . . . . .
H18B H 0.2611(19) 0.6601(19) 0.0699(18) 0.036(5) Uiso 1 1 d . . . . .
Cl1 Cl 0.42458(8) 0.13625(6) 0.03657(9) 0.0620(2) Uani 0.8858(18) 1 d D . P A 1
Cl2 Cl 0.42940(7) 0.34607(8) 0.05549(8) 0.0602(3) Uani 0.8858(18) 1 d D . P A 1
Cl3 Cl 0.23530(7) 0.31978(10) -0.00674(9) 0.0744(3) Uani 0.8858(18) 1 d D . P A 1
C1S C 0.3403(2) 0.2470(2) 0.07540(18) 0.0454(7) Uani 0.8858(18) 1 d D . P A 1
H1S H 0.299209 0.216235 0.153316 0.054 Uiso 0.8858(18) 1 calc R U P A 1
Cl1' Cl 0.2153(6) 0.2733(5) 0.0492(7) 0.0620(2) Uani 0.1142(18) 1 d D . P A 2
Cl2' Cl 0.4062(5) 0.1274(6) 0.0888(7) 0.0602(3) Uani 0.1142(18) 1 d D . P A 2
Cl3' Cl 0.4471(6) 0.3002(8) 0.0956(7) 0.0744(3) Uani 0.1142(18) 1 d D . P A 2
C1S' C 0.3305(13) 0.2458(15) 0.104(2) 0.0454(7) Uani 0.1142(18) 1 d D . P A 2
H1S' H 0.294704 0.219032 0.183696 0.054 Uiso 0.1142(18) 1 calc R U P A 2

loop_
_atom_site_aniso_label
_atom_site_aniso_U_11
_atom_site_aniso_U_22
_atom_site_aniso_U_33
_atom_site_aniso_U_23
_atom_site_aniso_U_13
_atom_site_aniso_U_12
O1A 0.0439(7) 0.0302(6) 0.0310(6) -0.0046(5) -0.0098(5) -0.0087(6)
O2A 0.0363(7) 0.0402(7) 0.0476(8) -0.0245(6) -0.0040(6) 0.0006(6)
N1A 0.0353(8) 0.0279(7) 0.0298(7) -0.0078(6) -0.0094(6) -0.0073(6)
N2A 0.0504(10) 0.0283(8) 0.0413(9) -0.0135(6) -0.0147(7) -0.0044(7)
C1A 0.0294(8) 0.0293(8) 0.0270(8) -0.0103(6) -0.0046(6) -0.0024(7)
C2A 0.0272(8) 0.0285(8) 0.0276(8) -0.0116(6) -0.0033(6) -0.0027(7)
C3A 0.0310(8) 0.0331(9) 0.0311(8) -0.0135(7) -0.0083(7) -0.0001(7)
C4A 0.0315(9) 0.0378(10) 0.0397(9) -0.0194(8) -0.0103(7) -0.0027(8)
C5A 0.0326(9) 0.0310(9) 0.0428(10) -0.0168(7) -0.0072(7) -0.0055(8)
C6A 0.0350(9) 0.0266(8) 0.0331(9) -0.0098(7) -0.0074(7) -0.0034(7)
C7A 0.0277(8) 0.0289(8) 0.0285(8) -0.0124(6) -0.0041(6) -0.0026(7)
C8A 0.0300(8) 0.0255(8) 0.0298(8) -0.0082(6) -0.0072(6) -0.0035(7)
C9A 0.0287(8) 0.0286(8) 0.0312(8) -0.0107(7) -0.0083(6) -0.0005(7)
C10A 0.0383(9) 0.0253(8) 0.0301(8) -0.0072(6) -0.0092(7) -0.0023(7)
C11A 0.0336(9) 0.0265(8) 0.0271(8) -0.0070(6) -0.0088(6) -0.0024(7)
C12A 0.0341(9) 0.0397(10) 0.0363(9) -0.0156(8) -0.0091(7) -0.0026(8)
C13A 0.0357(10) 0.0459(11) 0.0439(10) -0.0156(9) -0.0130(8) -0.0078(9)
C14A 0.0486(11) 0.0367(10) 0.0453(11) -0.0124(8) -0.0192(9) -0.0087(9)
C15A 0.0524(13) 0.0481(13) 0.0519(13) -0.0296(11) -0.0060(10) 0.0072(11)
C16A 0.0358(10) 0.0525(12) 0.0339(9) -0.0175(8) -0.0066(7) -0.0137(9)
C17A 0.0516(12) 0.0677(15) 0.0341(10) -0.0148(10) -0.0030(9) -0.0343(12)
C18A 0.0786(17) 0.0452(12) 0.0316(10) -0.0043(9) -0.0132(10) -0.0321(12)
C19A 0.0696(15) 0.0336(10) 0.0356(10) -0.0076(8) -0.0147(10) -0.0080(11)
C20A 0.0432(11) 0.0335(10) 0.0326(9) -0.0087(7) -0.0063(8) -0.0044(9)
C21A 0.0342(9) 0.0349(9) 0.0267(8) -0.0109(7) -0.0086(7) -0.0078(8)
O1B 0.0386(7) 0.0290(6) 0.0461(7) -0.0039(5) -0.0175(6) -0.0079(6)
O2B 0.0254(6) 0.0362(7) 0.0381(6) -0.0190(5) -0.0013(5) -0.0061(5)
N1B 0.0252(7) 0.0257(7) 0.0354(7) -0.0095(6) -0.0081(6) -0.0053(6)
N2B 0.0262(7) 0.0342(8) 0.0375(8) -0.0124(6) -0.0052(6) -0.0078(6)
C1B 0.0252(8) 0.0301(9) 0.0335(8) -0.0112(7) -0.0050(6) -0.0044(7)
C2B 0.0227(7) 0.0298(8) 0.0339(8) -0.0135(7) -0.0031(6) -0.0037(7)
C3B 0.0262(8) 0.0352(9) 0.0402(10) -0.0153(8) -0.0079(7) -0.0022(7)
C4B 0.0235(8) 0.0437(11) 0.0495(11) -0.0242(8) -0.0073(7) -0.0052(8)
C5B 0.0255(8) 0.0375(10) 0.0539(11) -0.0220(8) -0.0018(8) -0.0095(8)
C6B 0.0267(8) 0.0295(9) 0.0403(9) -0.0124(7) -0.0013(7) -0.0058(7)
C7B 0.0212(7) 0.0300(8) 0.0334(8) -0.0140(7) -0.0016(6) -0.0038(7)
C8B 0.0247(8) 0.0263(8) 0.0294(8) -0.0095(6) -0.0039(6) -0.0059(7)
C9B 0.0235(7) 0.0271(8) 0.0263(8) -0.0085(6) -0.0042(6) -0.0055(7)
C10B 0.0254(8) 0.0250(8) 0.0289(8) -0.0080(6) -0.0047(6) -0.0045(7)
C11B 0.0251(8) 0.0255(8) 0.0273(8) -0.0068(6) -0.0057(6) -0.0042(7)
C12B 0.0276(8) 0.0332(9) 0.0329(8) -0.0138(7) -0.0051(7) -0.0037(7)
C13B 0.0343(9) 0.0374(9) 0.0368(9) -0.0160(7) -0.0077(7) -0.0097(8)
C14B 0.0310(9) 0.0370(10) 0.0395(9) -0.0130(7) -0.0087(7) -0.0099(8)
C15B 0.0271(9) 0.0397(10) 0.0381(10) -0.0183(8) 0.0014(7) -0.0052(8)
C16B 0.0367(9) 0.0324(9) 0.0306(9) -0.0144(7) -0.0030(7) -0.0049(8)
C17B 0.0439(10) 0.0302(9) 0.0439(10) -0.0167(8) -0.0030(8) -0.0068(8)
C18B 0.0412(10) 0.0301(9) 0.0392(10) -0.0047(7) -0.0079(8) -0.0086(8)
C19B 0.0480(11) 0.0413(10) 0.0307(9) -0.0051(8) -0.0116(8) -0.0141(9)
C20B 0.0376(9) 0.0353(9) 0.0301(8) -0.0114(7) -0.0089(7) -0.0100(8)
C21B 0.0212(7) 0.0276(8) 0.0282(8) -0.0093(6) -0.0041(6) -0.0031(6)
Cl1 0.0776(5) 0.0398(3) 0.0710(5) -0.0223(3) -0.0285(4) 0.0053(3)
Cl2 0.0558(4) 0.0670(5) 0.0707(5) -0.0446(4) 0.0067(3) -0.0210(4)
Cl3 0.0486(4) 0.0829(6) 0.0801(6) -0.0262(5) -0.0194(4) 0.0100(4)
C1S 0.0518(13) 0.0593(14) 0.0266(14) -0.0190(11) 0.0033(10) -0.0191(11)
Cl1' 0.0776(5) 0.0398(3) 0.0710(5) -0.0223(3) -0.0285(4) 0.0053(3)
Cl2' 0.0558(4) 0.0670(5) 0.0707(5) -0.0446(4) 0.0067(3) -0.0210(4)
Cl3' 0.0486(4) 0.0829(6) 0.0801(6) -0.0262(5) -0.0194(4) 0.0100(4)
C1S' 0.0518(13) 0.0593(14) 0.0266(14) -0.0190(11) 0.0033(10) -0.0191(11)

loop_
_atom_type_symbol
_atom_type_description
_atom_type_scat_dispersion_real
_atom_type_scat_dispersion_imag
_atom_type_scat_source
C C 0.0181 0.0091 'International Tables Vol C Tables 4.2.6.8 and 6.1.1.4'
H H 0.0000 0.0000 'International Tables Vol C Tables 4.2.6.8 and 6.1.1.4'
N N 0.0311 0.0180 'International Tables Vol C Tables 4.2.6.8 and 6.1.1.4'
O O 0.0492 0.0322 'International Tables Vol C Tables 4.2.6.8 and 6.1.1.4'
Cl Cl 0.3639 0.7018 'International Tables Vol C Tables 4.2.6.8 and 6.1.1.4'

loop_
_geom_angle_atom_site_label_1
_geom_angle_atom_site_label_2
_geom_angle_atom_site_label_3
_geom_angle
_geom_angle_site_symmetry_1
_geom_angle_site_symmetry_3
_geom_angle_publ_flag
C10A O2A C15A 117.39(17) . . ?
C1A N1A C8A 114.48(14) . . ?
C1A N1A H1A 123.5(17) . . ?
C8A N1A H1A 122.0(17) . . ?
C10A N2A C14A 116.84(17) . . ?
O1A C1A N1A 125.82(16) . . ?
O1A C1A C2A 127.96(16) . . ?
N1A C1A C2A 106.21(14) . . ?
C3A C2A C7A 122.14(16) . . ?
C3A C2A C1A 129.41(16) . . ?
C7A C2A C1A 108.45(15) . . ?
C2A C3A C4A 117.77(17) . . ?
C2A C3A H2A 120.9(14) . . ?
C4A C3A H2A 121.3(14) . . ?
C3A C4A C5A 120.61(17) . . ?
C3A C4A H3A 119.2(14) . . ?
C5A C4A H3A 120.1(14) . . ?
C6A C5A C4A 121.28(17) . . ?
C6A C5A H4A 119.5(14) . . ?
C4A C5A H4A 119.2(13) . . ?
C7A C6A C5A 118.29(17) . . ?
C7A C6A H5A 121.1(13) . . ?
C5A C6A H5A 120.6(13) . . ?
C2A C7A C6A 119.90(16) . . ?
C2A C7A C8A 109.56(14) . . ?
C6A C7A C8A 130.53(16) . . ?
N1A C8A C7A 101.30(13) . . ?
N1A C8A C9A 110.27(14) . . ?
C7A C8A C9A 114.56(14) . . ?
N1A C8A H6A 110.6(11) . . ?
C7A C8A H6A 109.1(11) . . ?
C9A C8A H6A 110.6(11) . . ?
C11A C9A C21A 110.73(14) . . ?
C11A C9A C8A 112.06(14) . . ?
C21A C9A C8A 112.53(14) . . ?
C11A C9A H7A 107.7(13) . . ?
C21A C9A H7A 107.0(12) . . ?
C8A C9A H7A 106.5(12) . . ?
N2A C10A O2A 119.17(17) . . ?
N2A C10A C11A 125.14(18) . . ?
O2A C10A C11A 115.69(16) . . ?
C12A C11A C10A 115.89(17) . . ?
C12A C11A C9A 123.78(16) . . ?
C10A C11A C9A 120.32(16) . . ?
C11A C12A C13A 120.48(18) . . ?
C11A C12A H8A 119.6(14) . . ?
C13A C12A H8A 119.9(14) . . ?
C14A C13A C12A 117.97(19) . . ?
C14A C13A H9A 120.1(15) . . ?
C12A C13A H9A 121.9(15) . . ?
N2A C14A C13A 123.68(19) . . ?
N2A C14A H10A 114.6(15) . . ?
C13A C14A H10A 121.7(15) . . ?
O2A C15A H11A 111.4(17) . . ?
O2A C15A H12A 109.7(16) . . ?
H11A C15A H12A 111(2) . . ?
O2A C15A H13A 106.0(18) . . ?
H11A C15A H13A 111(2) . . ?
H12A C15A H13A 108(2) . . ?
C17A C16A C21A 120.3(2) . . ?
C17A C16A H14A 120.8(16) . . ?
C21A C16A H14A 118.8(16) . . ?
C18A C17A C16A 120.4(2) . . ?
C18A C17A H15A 120.9(17) . . ?
C16A C17A H15A 118.6(17) . . ?
C17A C18A C19A 119.9(2) . . ?
C17A C18A H16A 120.9(16) . . ?
C19A C18A H16A 119.2(16) . . ?
C18A C19A C20A 119.8(2) . . ?
C18A C19A H17A 121.6(17) . . ?
C20A C19A H17A 118.6(17) . . ?
C21A C20A C19A 120.9(2) . . ?
C21A C20A H18A 121.1(14) . . ?
C19A C20A H18A 118.0(14) . . ?
C20A C21A C16A 118.65(18) . . ?
C20A C21A C9A 121.32(16) . . ?
C16A C21A C9A 120.03(18) . . ?
C10B O2B C15B 116.32(14) . . ?
C1B N1B C8B 113.91(14) . . ?
C1B N1B H1B 120.8(17) . . ?
C8B N1B H1B 124.3(17) . . ?
C10B N2B C14B 117.47(16) . . ?
O1B C1B N1B 126.27(16) . . ?
O1B C1B C2B 127.05(16) . . ?
N1B C1B C2B 106.64(15) . . ?
C7B C2B C3B 122.95(16) . . ?
C7B C2B C1B 108.76(15) . . ?
C3B C2B C1B 128.14(17) . . ?
C4B C3B C2B 117.28(18) . . ?
C4B C3B H2B 121.4(13) . . ?
C2B C3B H2B 121.3(13) . . ?
C3B C4B C5B 120.42(17) . . ?
C3B C4B H3B 119.4(14) . . ?
C5B C4B H3B 120.1(14) . . ?
C6B C5B C4B 121.84(17) . . ?
C6B C5B H4B 118.7(14) . . ?
C4B C5B H4B 119.4(14) . . ?
C5B C6B C7B 117.95(18) . . ?
C5B C6B H5B 121.2(12) . . ?
C7B C6B H5B 120.8(12) . . ?
C2B C7B C6B 119.52(16) . . ?
C2B C7B C8B 109.35(14) . . ?
C6B C7B C8B 131.11(16) . . ?
N1B C8B C7B 101.19(13) . . ?
N1B C8B C9B 112.27(13) . . ?
C7B C8B C9B 113.50(14) . . ?
N1B C8B H6B 109.7(11) . . ?
C7B C8B H6B 110.0(11) . . ?
C9B C8B H6B 109.8(12) . . ?
C11B C9B C21B 109.62(13) . . ?
C11B C9B C8B 113.15(14) . . ?
C21B C9B C8B 110.76(13) . . ?
C11B C9B H7B 108.6(12) . . ?
C21B C9B H7B 108.7(12) . . ?
C8B C9B H7B 105.8(12) . . ?
N2B C10B O2B 118.80(15) . . ?
N2B C10B C11B 124.84(16) . . ?
O2B C10B C11B 116.36(14) . . ?
C12B C11B C10B 115.71(15) . . ?
C12B C11B C9B 124.21(15) . . ?
C10B C11B C9B 120.04(15) . . ?
C11B C12B C13B 120.59(17) . . ?
C11B C12B H8B 120.7(13) . . ?
C13B C12B H8B 118.7(13) . . ?
C14B C13B C12B 118.20(17) . . ?
C14B C13B H9B 120.6(13) . . ?
C12B C13B H9B 121.2(14) . . ?
N2B C14B C13B 123.19(17) . . ?
N2B C14B H10B 113.6(13) . . ?
C13B C14B H10B 123.2(13) . . ?
O2B C15B H11B 109.4(14) . . ?
O2B C15B H12B 108.0(16) . . ?
H11B C15B H12B 113(2) . . ?
O2B C15B H13B 105.9(16) . . ?
H11B C15B H13B 109(2) . . ?
H12B C15B H13B 111(2) . . ?
C17B C16B C21B 120.52(17) . . ?
C17B C16B H14B 122.0(13) . . ?
C21B C16B H14B 117.4(13) . . ?
C18B C17B C16B 120.34(18) . . ?
C18B C17B H15B 120.7(14) . . ?
C16B C17B H15B 119.0(14) . . ?
C17B C18B C19B 119.56(17) . . ?
C17B C18B H16B 119.5(14) . . ?
C19B C18B H16B 121.0(14) . . ?
C18B C19B C20B 120.22(18) . . ?
C18B C19B H17B 120.6(15) . . ?
C20B C19B H17B 119.2(15) . . ?
C19B C20B C21B 120.73(17) . . ?
C19B C20B H18B 118.9(13) . . ?
C21B C20B H18B 120.4(13) . . ?
C20B C21B C16B 118.63(16) . . ?
C20B C21B C9B 120.66(15) . . ?
C16B C21B C9B 120.70(15) . . ?
Cl1 C1S Cl2 111.19(14) . . ?
Cl1 C1S Cl3 109.28(13) . . ?
Cl2 C1S Cl3 106.86(16) . . ?
Cl1 C1S H1S 109.8 . . ?
Cl2 C1S H1S 109.8 . . ?
Cl3 C1S H1S 109.8 . . ?
Cl1' C1S' Cl3' 142.4(15) . . ?
Cl1' C1S' Cl2' 104.4(8) . . ?
Cl3' C1S' Cl2' 96.3(8) . . ?
Cl1' C1S' H1S' 102.7 . . ?
Cl3' C1S' H1S' 102.7 . . ?
Cl2' C1S' H1S' 102.7 . . ?

loop_
_geom_bond_atom_site_label_1
_geom_bond_atom_site_label_2
_geom_bond_distance
_geom_bond_site_symmetry_2
_geom_bond_publ_flag
O1A C1A 1.239(2) . ?
O2A C10A 1.360(2) . ?
O2A C15A 1.439(2) . ?
N1A C1A 1.349(2) . ?
N1A C8A 1.463(2) . ?
N1A H1A 0.91(3) . ?
N2A C10A 1.319(2) . ?
N2A C14A 1.346(3) . ?
C1A C2A 1.483(2) . ?
C2A C3A 1.387(2) . ?
C2A C7A 1.390(2) . ?
C3A C4A 1.387(3) . ?
C3A H2A 0.94(2) . ?
C4A C5A 1.393(3) . ?
C4A H3A 0.99(2) . ?
C5A C6A 1.391(3) . ?
C5A H4A 0.96(2) . ?
C6A C7A 1.391(2) . ?
C6A H5A 0.96(2) . ?
C7A C8A 1.511(2) . ?
C8A C9A 1.542(2) . ?
C8A H6A 1.00(2) . ?
C9A C11A 1.517(2) . ?
C9A C21A 1.521(2) . ?
C9A H7A 0.96(2) . ?
C10A C11A 1.406(2) . ?
C11A C12A 1.382(3) . ?
C12A C13A 1.392(3) . ?
C12A H8A 0.99(3) . ?
C13A C14A 1.373(3) . ?
C13A H9A 0.98(3) . ?
C14A H10A 0.97(3) . ?
C15A H11A 0.98(3) . ?
C15A H12A 1.02(3) . ?
C15A H13A 0.99(3) . ?
C16A C17A 1.389(3) . ?
C16A C21A 1.390(3) . ?
C16A H14A 0.93(3) . ?
C17A C18A 1.377(4) . ?
C17A H15A 0.97(3) . ?
C18A C19A 1.381(4) . ?
C18A H16A 0.93(3) . ?
C19A C20A 1.390(3) . ?
C19A H17A 1.01(3) . ?
C20A C21A 1.388(3) . ?
C20A H18A 0.98(3) . ?
O1B C1B 1.232(2) . ?
O2B C10B 1.358(2) . ?
O2B C15B 1.434(2) . ?
N1B C1B 1.352(2) . ?
N1B C8B 1.467(2) . ?
N1B H1B 0.88(3) . ?
N2B C10B 1.318(2) . ?
N2B C14B 1.351(2) . ?
C1B C2B 1.474(2) . ?
C2B C7B 1.385(2) . ?
C2B C3B 1.391(2) . ?
C3B C4B 1.386(3) . ?
C3B H2B 0.97(2) . ?
C4B C5B 1.392(3) . ?
C4B H3B 0.96(2) . ?
C5B C6B 1.392(3) . ?
C5B H4B 0.98(2) . ?
C6B C7B 1.395(2) . ?
C6B H5B 0.95(2) . ?
C7B C8B 1.519(2) . ?
C8B C9B 1.547(2) . ?
C8B H6B 1.03(2) . ?
C9B C11B 1.520(2) . ?
C9B C21B 1.525(2) . ?
C9B H7B 1.01(2) . ?
C10B C11B 1.415(2) . ?
C11B C12B 1.381(2) . ?
C12B C13B 1.400(2) . ?
C12B H8B 0.97(2) . ?
C13B C14B 1.368(3) . ?
C13B H9B 1.01(2) . ?
C14B H10B 0.98(2) . ?
C15B H11B 0.97(2) . ?
C15B H12B 0.94(3) . ?
C15B H13B 0.97(3) . ?
C16B C17B 1.389(3) . ?
C16B C21B 1.392(2) . ?
C16B H14B 0.96(2) . ?
C17B C18B 1.382(3) . ?
C17B H15B 0.98(3) . ?
C18B C19B 1.383(3) . ?
C18B H16B 0.97(2) . ?
C19B C20B 1.388(3) . ?
C19B H17B 0.98(3) . ?
C20B C21B 1.389(2) . ?
C20B H18B 0.97(2) . ?
Cl1 C1S 1.756(3) . ?
Cl2 C1S 1.764(3) . ?
Cl3 C1S 1.767(3) . ?
C1S H1S 1.0000 . ?
Cl1' C1S' 1.657(12) . ?
Cl2' C1S' 1.672(14) . ?
Cl3' C1S' 1.667(13) . ?
C1S' H1S' 1.0000 . ?

loop_
_geom_hbond_atom_site_label_D
_geom_hbond_atom_site_label_H
_geom_hbond_atom_site_label_A
_geom_hbond_distance_DH
_geom_hbond_distance_HA
_geom_hbond_distance_DA
_geom_hbond_angle_DHA
_geom_hbond_site_symmetry_A
_geom_hbond_publ_flag
N1A H1A O1B 0.91(3) 1.89(3) 2.794(2) 169(2) . yes
N1B H1B O1A 0.88(3) 2.13(3) 2.9925(19) 166(2) . yes

loop_
_geom_torsion_atom_site_label_1
_geom_torsion_atom_site_label_2
_geom_torsion_atom_site_label_3
_geom_torsion_atom_site_label_4
_geom_torsion
_geom_torsion_site_symmetry_1
_geom_torsion_site_symmetry_2
_geom_torsion_site_symmetry_3
_geom_torsion_site_symmetry_4
_geom_torsion_publ_flag
C8A N1A C1A O1A -178.63(16) . . . . ?
C8A N1A C1A C2A 0.5(2) . . . . ?
O1A C1A C2A C3A -0.5(3) . . . . ?
N1A C1A C2A C3A -179.59(17) . . . . ?
O1A C1A C2A C7A 178.70(17) . . . . ?
N1A C1A C2A C7A -0.39(19) . . . . ?
C7A C2A C3A C4A -0.7(3) . . . . ?
C1A C2A C3A C4A 178.38(17) . . . . ?
C2A C3A C4A C5A 0.7(3) . . . . ?
C3A C4A C5A C6A -0.2(3) . . . . ?
C4A C5A C6A C7A -0.4(3) . . . . ?
C3A C2A C7A C6A 0.2(3) . . . . ?
C1A C2A C7A C6A -179.11(15) . . . . ?
C3A C2A C7A C8A 179.44(16) . . . . ?
C1A C2A C7A C8A 0.16(19) . . . . ?
C5A C6A C7A C2A 0.4(3) . . . . ?
C5A C6A C7A C8A -178.72(17) . . . . ?
C1A N1A C8A C7A -0.37(19) . . . . ?
C1A N1A C8A C9A -122.08(16) . . . . ?
C2A C7A C8A N1A 0.10(18) . . . . ?
C6A C7A C8A N1A 179.27(18) . . . . ?
C2A C7A C8A C9A 118.77(16) . . . . ?
C6A C7A C8A C9A -62.1(2) . . . . ?
N1A C8A C9A C11A -57.82(19) . . . . ?
C7A C8A C9A C11A -171.30(14) . . . . ?
N1A C8A C9A C21A 176.61(14) . . . . ?
C7A C8A C9A C21A 63.13(19) . . . . ?
C14A N2A C10A O2A 179.69(16) . . . . ?
C14A N2A C10A C11A -0.2(3) . . . . ?
C15A O2A C10A N2A -1.6(3) . . . . ?
C15A O2A C10A C11A 178.28(17) . . . . ?
N2A C10A C11A C12A 0.7(3) . . . . ?
O2A C10A C11A C12A -179.23(16) . . . . ?
N2A C10A C11A C9A 179.62(16) . . . . ?
O2A C10A C11A C9A -0.3(2) . . . . ?
C21A C9A C11A C12A 88.7(2) . . . . ?
C8A C9A C11A C12A -37.9(2) . . . . ?
C21A C9A C11A C10A -90.21(19) . . . . ?
C8A C9A C11A C10A 143.25(16) . . . . ?
C10A C11A C12A C13A -0.7(3) . . . . ?
C9A C11A C12A C13A -179.60(17) . . . . ?
C11A C12A C13A C14A 0.3(3) . . . . ?
C10A N2A C14A C13A -0.3(3) . . . . ?
C12A C13A C14A N2A 0.2(3) . . . . ?
C21A C16A C17A C18A -1.3(3) . . . . ?
C16A C17A C18A C19A 2.1(3) . . . . ?
C17A C18A C19A C20A -0.5(3) . . . . ?
C18A C19A C20A C21A -1.8(3) . . . . ?
C19A C20A C21A C16A 2.6(3) . . . . ?
C19A C20A C21A C9A -177.80(18) . . . . ?
C17A C16A C21A C20A -1.1(3) . . . . ?
C17A C16A C21A C9A 179.33(17) . . . . ?
C11A C9A C21A C20A -75.2(2) . . . . ?
C8A C9A C21A C20A 51.1(2) . . . . ?
C11A C9A C21A C16A 104.44(19) . . . . ?
C8A C9A C21A C16A -129.28(17) . . . . ?
C8B N1B C1B O1B -175.75(17) . . . . ?
C8B N1B C1B C2B 2.15(19) . . . . ?
O1B C1B C2B C7B 174.04(17) . . . . ?
N1B C1B C2B C7B -3.84(19) . . . . ?
O1B C1B C2B C3B -1.6(3) . . . . ?
N1B C1B C2B C3B -179.46(17) . . . . ?
C7B C2B C3B C4B -0.4(3) . . . . ?
C1B C2B C3B C4B 174.65(17) . . . . ?
C2B C3B C4B C5B -1.4(3) . . . . ?
C3B C4B C5B C6B 2.1(3) . . . . ?
C4B C5B C6B C7B -0.9(3) . . . . ?
C3B C2B C7B C6B 1.6(3) . . . . ?
C1B C2B C7B C6B -174.31(15) . . . . ?
C3B C2B C7B C8B 179.91(16) . . . . ?
C1B C2B C7B C8B 4.02(19) . . . . ?
C5B C6B C7B C2B -0.9(3) . . . . ?
C5B C6B C7B C8B -178.83(17) . . . . ?
C1B N1B C8B C7B 0.19(18) . . . . ?
C1B N1B C8B C9B -121.16(16) . . . . ?
C2B C7B C8B N1B -2.63(17) . . . . ?
C6B C7B C8B N1B 175.44(17) . . . . ?
C2B C7B C8B C9B 117.85(15) . . . . ?
C6B C7B C8B C9B -64.1(2) . . . . ?
N1B C8B C9B C11B -54.28(18) . . . . ?
C7B C8B C9B C11B -168.28(13) . . . . ?
N1B C8B C9B C21B -177.81(13) . . . . ?
C7B C8B C9B C21B 68.18(18) . . . . ?
C14B N2B C10B O2B 179.46(15) . . . . ?
C14B N2B C10B C11B 0.0(3) . . . . ?
C15B O2B C10B N2B 1.2(2) . . . . ?
C15B O2B C10B C11B -179.28(15) . . . . ?
N2B C10B C11B C12B -0.5(2) . . . . ?
O2B C10B C11B C12B 180.00(15) . . . . ?
N2B C10B C11B C9B 177.19(15) . . . . ?
O2B C10B C11B C9B -2.3(2) . . . . ?
C21B C9B C11B C12B 99.53(19) . . . . ?
C8B C9B C11B C12B -24.6(2) . . . . ?
C21B C9B C11B C10B -77.97(18) . . . . ?
C8B C9B C11B C10B 157.87(14) . . . . ?
C10B C11B C12B C13B 0.4(2) . . . . ?
C9B C11B C12B C13B -177.21(16) . . . . ?
C11B C12B C13B C14B 0.2(3) . . . . ?
C10B N2B C14B C13B 0.7(3) . . . . ?
C12B C13B C14B N2B -0.8(3) . . . . ?
C21B C16B C17B C18B 0.4(3) . . . . ?
C16B C17B C18B C19B -0.7(3) . . . . ?
C17B C18B C19B C20B 0.5(3) . . . . ?
C18B C19B C20B C21B 0.0(3) . . . . ?
C19B C20B C21B C16B -0.4(3) . . . . ?
C19B C20B C21B C9B -179.73(17) . . . . ?
C17B C16B C21B C20B 0.2(3) . . . . ?
C17B C16B C21B C9B 179.53(16) . . . . ?
C11B C9B C21B C20B -56.4(2) . . . . ?
C8B C9B C21B C20B 69.10(19) . . . . ?
C11B C9B C21B C16B 124.20(17) . . . . ?
C8B C9B C21B C16B -110.25(18) . . . . ?
